data_1557606
loop_
_publ_author_name
'Feng, Genfeng'
'McCabe, Karl N.'
'Wang, Shuao'
'Maron, Laurent'
'Zhu, Congqing'

_publ_section_title
;
 Construction of heterometallic clusters with multiple uranium--metal
 bonds by using dianionic nitrogen--phosphorus ligands
;
_journal_issue 29
_journal_name_full 'Chemical Science'
_journal_page_first 7585
_journal_page_last 7592
_journal_paper_doi 10.1039/D0SC00389A
_journal_volume 11
_journal_year 2020
_chemical_formula_sum 'C40 H88 Cl4 N4 O4 P4 Pd2 U2'
_chemical_formula_weight 1643.68
_space_group_crystal_system orthorhombic
_space_group_IT_number 56
_space_group_name_Hall '-P 2ab 2ac'
_space_group_name_H-M_alt 'P c c n'
_atom_sites_solution_hydrogens geom
_audit_creation_method SHELXL-2014
_audit_update_record
;
2020-01-21 deposited with the CCDC.	2020-03-13 downloaded from the CCDC.
;
_cell_angle_alpha 90
_cell_angle_beta 90
_cell_angle_gamma 90
_cell_formula_units_Z 4
_cell_length_a 16.3226(16)
_cell_length_b 22.813(2)
_cell_length_c 14.7718(15)
_cell_measurement_reflns_used 9883
_cell_measurement_temperature 173(2)
_cell_measurement_theta_max 53.73
_cell_measurement_theta_min 2.896
_cell_volume 5500.5(9)
_computing_structure_refinement 'SHELXL-2014 (Sheldrick, 2014)'
_diffrn_ambient_temperature 173(2)
_diffrn_measured_fraction_theta_full 1.000
_diffrn_measured_fraction_theta_max 0.997
_diffrn_measurement_device_type 'BRUKER D8 VENTRE PHOTON II'
_diffrn_radiation_type GaK\a
_diffrn_radiation_wavelength 1.34139
_diffrn_reflns_av_R_equivalents 0.1244
_diffrn_reflns_av_unetI/netI 0.0580
_diffrn_reflns_Laue_measured_fraction_full 1.000
_diffrn_reflns_Laue_measured_fraction_max 0.997
_diffrn_reflns_limit_h_max 19
_diffrn_reflns_limit_h_min -19
_diffrn_reflns_limit_k_max 27
_diffrn_reflns_limit_k_min -27
_diffrn_reflns_limit_l_max 17
_diffrn_reflns_limit_l_min -17
_diffrn_reflns_number 65527
_diffrn_reflns_point_group_measured_fraction_full 1.000
_diffrn_reflns_point_group_measured_fraction_max 0.997
_diffrn_reflns_theta_full 53.594
_diffrn_reflns_theta_max 54.027
_diffrn_reflns_theta_min 2.896
_exptl_absorpt_coefficient_mu 17.973
_exptl_crystal_density_diffrn 1.985
_exptl_crystal_description block
_exptl_crystal_F_000 3168
_exptl_crystal_size_max 0.1
_exptl_crystal_size_mid 0.1
_exptl_crystal_size_min 0.1
_refine_diff_density_max 0.945
_refine_diff_density_min -0.817
_refine_diff_density_rms 0.174
_refine_ls_extinction_method none
_refine_ls_goodness_of_fit_ref 1.013
_refine_ls_hydrogen_treatment constr
_refine_ls_matrix_type full
_refine_ls_number_parameters 279
_refine_ls_number_reflns 5045
_refine_ls_number_restraints 0
_refine_ls_restrained_S_all 1.013
_refine_ls_R_factor_all 0.0554
_refine_ls_R_factor_gt 0.0332
_refine_ls_shift/su_max 0.002
_refine_ls_shift/su_mean 0.000
_refine_ls_structure_factor_coef Fsqd
_refine_ls_weighting_details 'w=1/[\s^2^(Fo^2^)+(0.0228P)^2^+14.8317P] where P=(Fo^2^+2Fc^2^)/3'
_refine_ls_weighting_scheme calc
_refine_ls_wR_factor_gt 0.0685
_refine_ls_wR_factor_ref 0.0776
_reflns_Friedel_coverage 0.000
_reflns_number_gt 3835
_reflns_number_total 5045
_reflns_threshold_expression 'I > 2\s(I)'
_cod_data_source_file d0sc00389a2.cif
_cod_data_source_block F666_a
_cod_depositor_comments
;Adding full bibliography for 1557604--1557610.cif.

 Adding full bibliography for 1557604--1557610.cif.
;
_cod_original_cell_volume 5500.6(10)
_cod_database_code 1557606
_shelx_space_group_comment
;
The symmetry employed for this shelxl refinement is uniquely defined
by the following loop, which should always be used as a source of
symmetry information in preference to the above space-group names.
They are only intended as comments.
;
_shelxl_version_number 2014-3

loop_
_space_group_symop_operation_xyz
'x, y, z'
'-x+1/2, -y+1/2, z'
'-x, y+1/2, -z+1/2'
'x+1/2, -y, -z+1/2'
'-x, -y, -z'
'x-1/2, y-1/2, -z'
'x, -y-1/2, z-1/2'
'-x-1/2, y, z-1/2'

loop_
_atom_site_label
_atom_site_type_symbol
_atom_site_fract_x
_atom_site_fract_y
_atom_site_fract_z
_atom_site_U_iso_or_equiv
_atom_site_adp_type
_atom_site_occupancy
_atom_site_site_symmetry_order
_atom_site_calc_flag
_atom_site_refinement_flags_posn
_atom_site_refinement_flags_adp
_atom_site_refinement_flags_occupancy
_atom_site_disorder_assembly
_atom_site_disorder_group
U1 U 0.61333(2) 0.53059(2) 0.41152(2) 0.01860(8) Uani 1 1 d . . . . .
Pd1 Pd 0.49673(3) 0.58984(2) 0.56611(3) 0.02628(13) Uani 1 1 d . . . . .
Cl1 Cl 0.74682(10) 0.51213(7) 0.51476(11) 0.0290(4) Uani 1 1 d . . . . .
Cl2 Cl 0.55944(9) 0.48146(7) 0.58429(10) 0.0237(4) Uani 1 1 d . . . . .
N1 N 0.6640(3) 0.4614(2) 0.3189(3) 0.0200(12) Uani 1 1 d . . . . .
N2 N 0.6403(3) 0.6281(2) 0.4206(3) 0.0208(12) Uani 1 1 d . . . . .
O1 O 0.7322(2) 0.56406(18) 0.3156(3) 0.0208(10) Uani 1 1 d . . . . .
O2 O 0.5483(3) 0.5684(2) 0.2495(3) 0.0303(11) Uani 1 1 d . . . . .
P1 P 0.60982(10) 0.39976(7) 0.33223(11) 0.0212(4) Uani 1 1 d . . . . .
P2 P 0.58051(10) 0.65762(7) 0.50020(11) 0.0200(4) Uani 1 1 d . . . . .
C1 C 0.7359(4) 0.4669(3) 0.2586(4) 0.0287(16) Uani 1 1 d . . . . .
H1A H 0.7176 0.4737 0.1955 0.034 Uiso 1 1 calc R U . . .
H1B H 0.7685 0.4303 0.2601 0.034 Uiso 1 1 calc R U . . .
C2 C 0.7875(4) 0.5179(3) 0.2906(5) 0.0261(16) Uani 1 1 d . . . . .
H2A H 0.8212 0.5061 0.3433 0.031 Uiso 1 1 calc R U . . .
H2B H 0.8245 0.5312 0.2417 0.031 Uiso 1 1 calc R U . . .
C3 C 0.7737(4) 0.6154(3) 0.3510(4) 0.0249(15) Uani 1 1 d . . . . .
H3A H 0.8118 0.6319 0.3055 0.030 Uiso 1 1 calc R U . . .
H3B H 0.8050 0.6056 0.4064 0.030 Uiso 1 1 calc R U . . .
C4 C 0.7062(4) 0.6583(3) 0.3721(4) 0.0246(15) Uani 1 1 d . . . . .
H4A H 0.7279 0.6907 0.4098 0.030 Uiso 1 1 calc R U . . .
H4B H 0.6847 0.6753 0.3152 0.030 Uiso 1 1 calc R U . . .
C5 C 0.6514(4) 0.6969(3) 0.5781(4) 0.0242(15) Uani 1 1 d . . . . .
H5 H 0.6799 0.7284 0.5431 0.029 Uiso 1 1 calc R U . . .
C6 C 0.7157(5) 0.6542(3) 0.6132(5) 0.040(2) Uani 1 1 d . . . . .
H6A H 0.7496 0.6737 0.6589 0.060 Uiso 1 1 calc R U . . .
H6B H 0.7503 0.6411 0.5629 0.060 Uiso 1 1 calc R U . . .
H6C H 0.6884 0.6203 0.6405 0.060 Uiso 1 1 calc R U . . .
C7 C 0.6044(4) 0.7254(3) 0.6554(5) 0.0369(18) Uani 1 1 d . . . . .
H7A H 0.5762 0.6951 0.6906 0.055 Uiso 1 1 calc R U . . .
H7B H 0.5639 0.7529 0.6308 0.055 Uiso 1 1 calc R U . . .
H7C H 0.6426 0.7466 0.6947 0.055 Uiso 1 1 calc R U . . .
C8 C 0.5251(4) 0.7196(3) 0.4468(4) 0.0267(16) Uani 1 1 d . . . . .
H8 H 0.4860 0.7347 0.4934 0.032 Uiso 1 1 calc R U . . .
C9 C 0.5761(5) 0.7722(3) 0.4162(5) 0.0399(19) Uani 1 1 d . . . . .
H9A H 0.6160 0.7596 0.3707 0.060 Uiso 1 1 calc R U . . .
H9B H 0.6051 0.7888 0.4684 0.060 Uiso 1 1 calc R U . . .
H9C H 0.5399 0.8020 0.3901 0.060 Uiso 1 1 calc R U . . .
C10 C 0.4729(5) 0.6968(4) 0.3689(6) 0.047(2) Uani 1 1 d . . . . .
H10A H 0.4339 0.7272 0.3503 0.070 Uiso 1 1 calc R U . . .
H10B H 0.4428 0.6619 0.3886 0.070 Uiso 1 1 calc R U . . .
H10C H 0.5083 0.6866 0.3177 0.070 Uiso 1 1 calc R U . . .
C11 C 0.5735(4) 0.3758(3) 0.2192(4) 0.0279(16) Uani 1 1 d . . . . .
H11 H 0.5414 0.3390 0.2294 0.034 Uiso 1 1 calc R U . . .
C12 C 0.6378(5) 0.3610(4) 0.1482(5) 0.045(2) Uani 1 1 d . . . . .
H12A H 0.6111 0.3433 0.0954 0.068 Uiso 1 1 calc R U . . .
H12B H 0.6774 0.3333 0.1737 0.068 Uiso 1 1 calc R U . . .
H12C H 0.6661 0.3969 0.1297 0.068 Uiso 1 1 calc R U . . .
C13 C 0.5124(5) 0.4212(3) 0.1838(5) 0.040(2) Uani 1 1 d . . . . .
H13A H 0.5418 0.4571 0.1672 0.061 Uiso 1 1 calc R U . . .
H13B H 0.4722 0.4301 0.2312 0.061 Uiso 1 1 calc R U . . .
H13C H 0.4842 0.4055 0.1306 0.061 Uiso 1 1 calc R U . . .
C14 C 0.6837(4) 0.3414(3) 0.3619(5) 0.0281(16) Uani 1 1 d . . . . .
H14 H 0.7298 0.3429 0.3174 0.034 Uiso 1 1 calc R U . . .
C15 C 0.7189(5) 0.3540(3) 0.4566(5) 0.046(2) Uani 1 1 d . . . . .
H15A H 0.6739 0.3582 0.5000 0.069 Uiso 1 1 calc R U . . .
H15B H 0.7508 0.3904 0.4548 0.069 Uiso 1 1 calc R U . . .
H15C H 0.7544 0.3216 0.4751 0.069 Uiso 1 1 calc R U . . .
C16 C 0.6442(5) 0.2806(3) 0.3563(5) 0.041(2) Uani 1 1 d . . . . .
H16A H 0.6794 0.2520 0.3869 0.062 Uiso 1 1 calc R U . . .
H16B H 0.6376 0.2695 0.2927 0.062 Uiso 1 1 calc R U . . .
H16C H 0.5905 0.2815 0.3858 0.062 Uiso 1 1 calc R U . . .
C17 C 0.5997(5) 0.5862(4) 0.1744(5) 0.049(2) Uani 1 1 d . . . . .
H17A H 0.6444 0.5575 0.1654 0.059 Uiso 1 1 calc R U . . .
H17B H 0.6245 0.6250 0.1869 0.059 Uiso 1 1 calc R U . . .
C18 C 0.5483(5) 0.5894(4) 0.0928(5) 0.056(3) Uani 1 1 d . . . . .
H18A H 0.5478 0.5515 0.0602 0.067 Uiso 1 1 calc R U . . .
H18B H 0.5676 0.6205 0.0513 0.067 Uiso 1 1 calc R U . . .
C19 C 0.4650(6) 0.6037(5) 0.1304(7) 0.082(4) Uani 1 1 d . . . . .
H19A H 0.4579 0.6466 0.1373 0.099 Uiso 1 1 calc R U . . .
H19B H 0.4211 0.5885 0.0905 0.099 Uiso 1 1 calc R U . . .
C20 C 0.4635(4) 0.5740(3) 0.2200(5) 0.0353(18) Uani 1 1 d . . . . .
H20A H 0.4318 0.5974 0.2641 0.042 Uiso 1 1 calc R U . . .
H20B H 0.4379 0.5348 0.2146 0.042 Uiso 1 1 calc R U . . .

loop_
_atom_site_aniso_label
_atom_site_aniso_U_11
_atom_site_aniso_U_22
_atom_site_aniso_U_33
_atom_site_aniso_U_23
_atom_site_aniso_U_13
_atom_site_aniso_U_12
U1 0.01867(13) 0.02012(13) 0.01701(13) 0.00010(9) 0.00169(9) -0.00152(9)
Pd1 0.0278(3) 0.0226(3) 0.0284(3) -0.0023(2) 0.0077(2) -0.0018(2)
Cl1 0.0278(9) 0.0342(10) 0.0250(9) 0.0041(7) -0.0046(7) -0.0001(7)
Cl2 0.0224(8) 0.0272(9) 0.0214(8) 0.0032(7) -0.0009(6) -0.0004(7)
N1 0.021(3) 0.017(3) 0.022(3) 0.002(2) 0.006(2) 0.001(2)
N2 0.022(3) 0.022(3) 0.019(3) 0.003(2) 0.003(2) 0.001(2)
O1 0.018(2) 0.023(3) 0.021(2) -0.0006(19) 0.0035(18) -0.0011(19)
O2 0.022(3) 0.045(3) 0.024(3) 0.001(2) -0.003(2) -0.002(2)
P1 0.0219(9) 0.0225(9) 0.0194(9) -0.0013(7) 0.0025(7) -0.0002(7)
P2 0.0234(9) 0.0196(9) 0.0169(8) -0.0005(7) 0.0006(7) 0.0003(7)
C1 0.028(4) 0.033(4) 0.024(4) -0.005(3) 0.011(3) -0.004(3)
C2 0.024(4) 0.024(4) 0.030(4) -0.003(3) 0.004(3) 0.000(3)
C3 0.022(4) 0.024(4) 0.029(4) -0.004(3) 0.006(3) -0.003(3)
C4 0.029(4) 0.022(4) 0.022(4) 0.000(3) 0.005(3) -0.006(3)
C5 0.027(4) 0.019(4) 0.026(4) 0.001(3) -0.003(3) -0.003(3)
C6 0.046(5) 0.044(5) 0.030(4) -0.009(4) -0.020(4) 0.002(4)
C7 0.043(5) 0.034(4) 0.034(4) -0.013(3) 0.009(3) -0.005(4)
C8 0.028(4) 0.030(4) 0.022(4) 0.000(3) 0.001(3) 0.004(3)
C9 0.045(5) 0.027(4) 0.048(5) 0.009(4) 0.003(4) 0.005(4)
C10 0.051(5) 0.045(5) 0.045(5) 0.012(4) -0.020(4) 0.004(4)
C11 0.032(4) 0.023(4) 0.029(4) -0.006(3) 0.000(3) -0.008(3)
C12 0.050(5) 0.050(5) 0.035(5) -0.016(4) 0.005(4) -0.009(4)
C13 0.052(5) 0.037(5) 0.033(4) 0.002(4) -0.017(4) -0.002(4)
C14 0.024(4) 0.025(4) 0.036(4) -0.004(3) 0.005(3) 0.000(3)
C15 0.053(5) 0.038(5) 0.046(5) -0.008(4) -0.020(4) 0.018(4)
C16 0.046(5) 0.030(4) 0.047(5) 0.003(4) 0.001(4) 0.003(4)
C17 0.037(5) 0.083(7) 0.029(4) 0.022(4) 0.006(3) -0.006(4)
C18 0.052(6) 0.088(7) 0.029(5) 0.018(5) -0.010(4) -0.006(5)
C19 0.052(6) 0.134(10) 0.060(7) 0.061(7) -0.013(5) -0.007(6)
C20 0.019(4) 0.053(5) 0.034(4) 0.006(4) -0.002(3) 0.001(3)

loop_
_atom_type_symbol
_atom_type_description
_atom_type_scat_dispersion_real
_atom_type_scat_dispersion_imag
_atom_type_scat_source
C C 0.0137 0.0067 'International Tables Vol C Tables 4.2.6.8 and 6.1.1.4'
Cl Cl 0.3281 0.5435 'International Tables Vol C Tables 4.2.6.8 and 6.1.1.4'
N N 0.0241 0.0134 'International Tables Vol C Tables 4.2.6.8 and 6.1.1.4'
O O 0.0389 0.0241 'International Tables Vol C Tables 4.2.6.8 and 6.1.1.4'
P P 0.2543 0.3332 'International Tables Vol C Tables 4.2.6.8 and 6.1.1.4'
Pd Pd 0.0375 3.1039 'International Tables Vol C Tables 4.2.6.8 and 6.1.1.4'
U U -3.9641 10.8496 'International Tables Vol C Tables 4.2.6.8 and 6.1.1.4'
H H 0.0000 0.0000 'International Tables Vol C Tables 4.2.6.8 and 6.1.1.4'

loop_
_geom_angle_atom_site_label_1
_geom_angle_atom_site_label_2
_geom_angle_atom_site_label_3
_geom_angle
_geom_angle_site_symmetry_1
_geom_angle_site_symmetry_3
_geom_angle_publ_flag
N1 U1 N2 130.73(18) . . ?
N1 U1 O1 65.63(15) . . ?
N2 U1 O1 65.61(16) . . ?
N1 U1 Cl1 86.40(14) . . ?
N2 U1 Cl1 87.87(13) . . ?
O1 U1 Cl1 75.10(10) . . ?
N1 U1 O2 80.38(16) . . ?
N2 U1 O2 79.57(16) . . ?
O1 U1 O2 73.35(13) . . ?
Cl1 U1 O2 148.44(10) . . ?
N1 U1 Cl2 108.13(13) . 5_666 ?
N2 U1 Cl2 106.67(14) . 5_666 ?
O1 U1 Cl2 143.86(10) . 5_666 ?
Cl1 U1 Cl2 141.04(5) . 5_666 ?
O2 U1 Cl2 70.51(10) . 5_666 ?
N1 U1 Cl2 111.90(13) . . ?
N2 U1 Cl2 112.50(12) . . ?
O1 U1 Cl2 146.98(10) . . ?
Cl1 U1 Cl2 71.88(5) . . ?
O2 U1 Cl2 139.67(10) . . ?
Cl2 U1 Cl2 69.16(5) 5_666 . ?
N1 U1 P1 29.56(13) . . ?
N2 U1 P1 159.44(13) . . ?
O1 U1 P1 95.19(10) . . ?
Cl1 U1 P1 94.34(5) . . ?
O2 U1 P1 88.14(10) . . ?
Cl2 U1 P1 84.26(4) 5_666 . ?
Cl2 U1 P1 87.51(4) . . ?
N1 U1 P2 160.03(13) . . ?
N2 U1 P2 29.36(13) . . ?
O1 U1 P2 94.82(10) . . ?
Cl1 U1 P2 92.57(5) . . ?
O2 U1 P2 90.42(10) . . ?
Cl2 U1 P2 85.01(4) 5_666 . ?
Cl2 U1 P2 86.56(4) . . ?
P1 U1 P2 169.03(4) . . ?
N1 U1 Pd1 158.61(12) . . ?
N2 U1 Pd1 70.53(13) . . ?
O1 U1 Pd1 135.75(9) . . ?
Cl1 U1 Pd1 98.07(4) . . ?
O2 U1 Pd1 104.67(9) . . ?
Cl2 U1 Pd1 56.29(3) 5_666 . ?
Cl2 U1 Pd1 51.15(3) . . ?
P1 U1 Pd1 129.07(3) . . ?
P2 U1 Pd1 41.17(3) . . ?
N1 U1 Pd1 71.11(12) . 5_666 ?
N2 U1 Pd1 156.24(13) . 5_666 ?
O1 U1 Pd1 136.69(9) . 5_666 ?
Cl1 U1 Pd1 104.69(4) . 5_666 ?
O2 U1 Pd1 97.94(9) . 5_666 ?
Cl2 U1 Pd1 51.33(3) 5_666 5_666 ?
Cl2 U1 Pd1 55.20(3) . 5_666 ?
P1 U1 Pd1 41.56(3) . 5_666 ?
P2 U1 Pd1 128.11(3) . 5_666 ?
Pd1 U1 Pd1 87.551(14) . 5_666 ?
P2 Pd1 P1 131.21(6) . 5_666 ?
P2 Pd1 Cl2 115.94(6) . . ?
P1 Pd1 Cl2 108.43(6) 5_666 . ?
P2 Pd1 U1 68.46(4) . . ?
P1 Pd1 U1 159.38(5) 5_666 . ?
Cl2 Pd1 U1 57.83(3) . . ?
P2 Pd1 U1 158.94(4) . 5_666 ?
P1 Pd1 U1 67.08(4) 5_666 5_666 ?
Cl2 Pd1 U1 55.36(3) . 5_666 ?
U1 Pd1 U1 92.449(14) . 5_666 ?
Pd1 Cl2 U1 73.30(4) . 5_666 ?
Pd1 Cl2 U1 71.02(4) . . ?
U1 Cl2 U1 110.84(5) 5_666 . ?
C1 N1 P1 124.2(4) . . ?
C1 N1 U1 126.8(4) . . ?
P1 N1 U1 109.0(2) . . ?
C4 N2 P2 125.7(4) . . ?
C4 N2 U1 125.1(4) . . ?
P2 N2 U1 108.8(3) . . ?
C2 O1 C3 113.1(4) . . ?
C2 O1 U1 113.9(3) . . ?
C3 O1 U1 113.7(3) . . ?
C17 O2 C20 107.2(5) . . ?
C17 O2 U1 122.0(4) . . ?
C20 O2 U1 130.7(4) . . ?
N1 P1 C14 106.8(3) . . ?
N1 P1 C11 108.1(3) . . ?
C14 P1 C11 102.1(3) . . ?
N1 P1 Pd1 112.82(18) . 5_666 ?
C14 P1 Pd1 114.3(2) . 5_666 ?
C11 P1 Pd1 112.0(2) . 5_666 ?
N1 P1 U1 41.49(17) . . ?
C14 P1 U1 124.9(2) . . ?
C11 P1 U1 127.5(2) . . ?
Pd1 P1 U1 71.36(4) 5_666 . ?
N2 P2 C8 107.0(3) . . ?
N2 P2 C5 105.4(3) . . ?
C8 P2 C5 101.5(3) . . ?
N2 P2 Pd1 112.2(2) . . ?
C8 P2 Pd1 114.0(2) . . ?
C5 P2 Pd1 115.8(2) . . ?
N2 P2 U1 41.81(18) . . ?
C8 P2 U1 126.4(2) . . ?
C5 P2 U1 125.5(2) . . ?
Pd1 P2 U1 70.36(4) . . ?
N1 C1 C2 108.6(5) . . ?
N1 C1 H1A 110.0 . . ?
C2 C1 H1A 110.0 . . ?
N1 C1 H1B 110.0 . . ?
C2 C1 H1B 110.0 . . ?
H1A C1 H1B 108.4 . . ?
O1 C2 C1 107.2(5) . . ?
O1 C2 H2A 110.3 . . ?
C1 C2 H2A 110.3 . . ?
O1 C2 H2B 110.3 . . ?
C1 C2 H2B 110.3 . . ?
H2A C2 H2B 108.5 . . ?
O1 C3 C4 105.0(5) . . ?
O1 C3 H3A 110.8 . . ?
C4 C3 H3A 110.8 . . ?
O1 C3 H3B 110.8 . . ?
C4 C3 H3B 110.8 . . ?
H3A C3 H3B 108.8 . . ?
N2 C4 C3 109.4(5) . . ?
N2 C4 H4A 109.8 . . ?
C3 C4 H4A 109.8 . . ?
N2 C4 H4B 109.8 . . ?
C3 C4 H4B 109.8 . . ?
H4A C4 H4B 108.2 . . ?
C7 C5 C6 111.4(6) . . ?
C7 C5 P2 110.8(5) . . ?
C6 C5 P2 109.3(4) . . ?
C7 C5 H5 108.4 . . ?
C6 C5 H5 108.4 . . ?
P2 C5 H5 108.4 . . ?
C5 C6 H6A 109.5 . . ?
C5 C6 H6B 109.5 . . ?
H6A C6 H6B 109.5 . . ?
C5 C6 H6C 109.5 . . ?
H6A C6 H6C 109.5 . . ?
H6B C6 H6C 109.5 . . ?
C5 C7 H7A 109.5 . . ?
C5 C7 H7B 109.5 . . ?
H7A C7 H7B 109.5 . . ?
C5 C7 H7C 109.5 . . ?
H7A C7 H7C 109.5 . . ?
H7B C7 H7C 109.5 . . ?
C10 C8 C9 110.5(6) . . ?
C10 C8 P2 109.5(5) . . ?
C9 C8 P2 117.3(5) . . ?
C10 C8 H8 106.3 . . ?
C9 C8 H8 106.3 . . ?
P2 C8 H8 106.3 . . ?
C8 C9 H9A 109.5 . . ?
C8 C9 H9B 109.5 . . ?
H9A C9 H9B 109.5 . . ?
C8 C9 H9C 109.5 . . ?
H9A C9 H9C 109.5 . . ?
H9B C9 H9C 109.5 . . ?
C8 C10 H10A 109.5 . . ?
C8 C10 H10B 109.5 . . ?
H10A C10 H10B 109.5 . . ?
C8 C10 H10C 109.5 . . ?
H10A C10 H10C 109.5 . . ?
H10B C10 H10C 109.5 . . ?
C12 C11 C13 111.4(6) . . ?
C12 C11 P1 117.7(5) . . ?
C13 C11 P1 108.4(5) . . ?
C12 C11 H11 106.2 . . ?
C13 C11 H11 106.2 . . ?
P1 C11 H11 106.2 . . ?
C11 C12 H12A 109.5 . . ?
C11 C12 H12B 109.5 . . ?
H12A C12 H12B 109.5 . . ?
C11 C12 H12C 109.5 . . ?
H12A C12 H12C 109.5 . . ?
H12B C12 H12C 109.5 . . ?
C11 C13 H13A 109.5 . . ?
C11 C13 H13B 109.5 . . ?
H13A C13 H13B 109.5 . . ?
C11 C13 H13C 109.5 . . ?
H13A C13 H13C 109.5 . . ?
H13B C13 H13C 109.5 . . ?
C16 C14 C15 112.1(6) . . ?
C16 C14 P1 111.4(5) . . ?
C15 C14 P1 108.9(4) . . ?
C16 C14 H14 108.1 . . ?
C15 C14 H14 108.1 . . ?
P1 C14 H14 108.1 . . ?
C14 C15 H15A 109.5 . . ?
C14 C15 H15B 109.5 . . ?
H15A C15 H15B 109.5 . . ?
C14 C15 H15C 109.5 . . ?
H15A C15 H15C 109.5 . . ?
H15B C15 H15C 109.5 . . ?
C14 C16 H16A 109.5 . . ?
C14 C16 H16B 109.5 . . ?
H16A C16 H16B 109.5 . . ?
C14 C16 H16C 109.5 . . ?
H16A C16 H16C 109.5 . . ?
H16B C16 H16C 109.5 . . ?
O2 C17 C18 108.1(6) . . ?
O2 C17 H17A 110.1 . . ?
C18 C17 H17A 110.1 . . ?
O2 C17 H17B 110.1 . . ?
C18 C17 H17B 110.1 . . ?
H17A C17 H17B 108.4 . . ?
C17 C18 C19 103.0(7) . . ?
C17 C18 H18A 111.2 . . ?
C19 C18 H18A 111.2 . . ?
C17 C18 H18B 111.2 . . ?
C19 C18 H18B 111.2 . . ?
H18A C18 H18B 109.1 . . ?
C20 C19 C18 104.1(7) . . ?
C20 C19 H19A 110.9 . . ?
C18 C19 H19A 110.9 . . ?
C20 C19 H19B 110.9 . . ?
C18 C19 H19B 110.9 . . ?
H19A C19 H19B 109.0 . . ?
O2 C20 C19 106.9(6) . . ?
O2 C20 H20A 110.3 . . ?
C19 C20 H20A 110.3 . . ?
O2 C20 H20B 110.3 . . ?
C19 C20 H20B 110.3 . . ?
H20A C20 H20B 108.6 . . ?

loop_
_geom_bond_atom_site_label_1
_geom_bond_atom_site_label_2
_geom_bond_distance
_geom_bond_site_symmetry_2
_geom_bond_publ_flag
U1 N1 2.246(5) . ?
U1 N2 2.271(5) . ?
U1 O1 2.520(4) . ?
U1 Cl1 2.6928(16) . ?
U1 O2 2.757(4) . ?
U1 Cl2 2.8339(16) 5_666 ?
U1 Cl2 2.9229(15) . ?
U1 P1 3.2069(17) . ?
U1 P2 3.2251(16) . ?
U1 Pd1 3.2655(6) . ?
U1 Pd1 3.2992(6) 5_666 ?
Pd1 P2 2.2825(17) . ?
Pd1 P1 2.3101(17) 5_666 ?
Pd1 Cl2 2.6893(16) . ?
Pd1 U1 3.2992(6) 5_666 ?
Cl2 U1 2.8340(16) 5_666 ?
N1 C1 1.479(8) . ?
N1 P1 1.673(5) . ?
N2 C4 1.464(8) . ?
N2 P2 1.671(5) . ?
O1 C2 1.435(7) . ?
O1 C3 1.451(7) . ?
O2 C17 1.449(8) . ?
O2 C20 1.456(7) . ?
P1 C14 1.848(7) . ?
P1 C11 1.855(7) . ?
P1 Pd1 2.3100(17) 5_666 ?
P2 C8 1.854(7) . ?
P2 C5 1.862(6) . ?
C1 C2 1.512(9) . ?
C1 H1A 0.9900 . ?
C1 H1B 0.9900 . ?
C2 H2A 0.9900 . ?
C2 H2B 0.9900 . ?
C3 C4 1.506(9) . ?
C3 H3A 0.9900 . ?
C3 H3B 0.9900 . ?
C4 H4A 0.9900 . ?
C4 H4B 0.9900 . ?
C5 C7 1.523(9) . ?
C5 C6 1.523(9) . ?
C5 H5 1.0000 . ?
C6 H6A 0.9800 . ?
C6 H6B 0.9800 . ?
C6 H6C 0.9800 . ?
C7 H7A 0.9800 . ?
C7 H7B 0.9800 . ?
C7 H7C 0.9800 . ?
C8 C10 1.524(10) . ?
C8 C9 1.529(9) . ?
C8 H8 1.0000 . ?
C9 H9A 0.9800 . ?
C9 H9B 0.9800 . ?
C9 H9C 0.9800 . ?
C10 H10A 0.9800 . ?
C10 H10B 0.9800 . ?
C10 H10C 0.9800 . ?
C11 C12 1.522(10) . ?
C11 C13 1.529(9) . ?
C11 H11 1.0000 . ?
C12 H12A 0.9800 . ?
C12 H12B 0.9800 . ?
C12 H12C 0.9800 . ?
C13 H13A 0.9800 . ?
C13 H13B 0.9800 . ?
C13 H13C 0.9800 . ?
C14 C16 1.531(9) . ?
C14 C15 1.538(10) . ?
C14 H14 1.0000 . ?
C15 H15A 0.9800 . ?
C15 H15B 0.9800 . ?
C15 H15C 0.9800 . ?
C16 H16A 0.9800 . ?
C16 H16B 0.9800 . ?
C16 H16C 0.9800 . ?
C17 C18 1.470(10) . ?
C17 H17A 0.9900 . ?
C17 H17B 0.9900 . ?
C18 C19 1.505(13) . ?
C18 H18A 0.9900 . ?
C18 H18B 0.9900 . ?
C19 C20 1.488(10) . ?
C19 H19A 0.9900 . ?
C19 H19B 0.9900 . ?
C20 H20A 0.9900 . ?
C20 H20B 0.9900 . ?
